data_2015649
loop_
_publ_author_name
'Artem A. Babaryk'
'Igor V. Zatovsky'
'Vyacheslav N. Baumer'
'Nikolay S. Slobodyanik'
'Oleg V. Shishkin'

_publ_section_title
;
 Centrosymmetric aliovalent KTP isomorphs
 K<i>M</i>^III^~0.5~Nb~0.5~OPO~4~ (<i>M</i> = Cr and Fe)
;
_journal_coeditor_code IZ3009
_journal_issue 11
_journal_name_full 'Acta Crystallographica Section C'
_journal_page_first i91
_journal_page_last i93
_journal_paper_doi 10.1107/S0108270106028678
_journal_volume 62
_journal_year 2006
_chemical_formula_iupac 'K Fe0.5 Nb0.5 O P O4'
_chemical_formula_moiety 'K +, Fe0.5 Nb0.5 O5 P1 -'
_chemical_formula_sum 'Fe0.5 K Nb0.5 O5 P'
_chemical_formula_weight 224.45
_chemical_name_systematic
;
potassium iron niobium oxide phosphate
;
_space_group_IT_number 52
_symmetry_cell_setting orthorhombic
_symmetry_space_group_name_Hall '-P 2a 2bc'
_symmetry_space_group_name_H-M 'P n n a'
_audit_creation_method 'WinGX routine CIF_UPDATE'
_cell_angle_alpha 90
_cell_angle_beta 90
_cell_angle_gamma 90
_cell_formula_units_Z 8
_cell_length_a 12.9675(13)
_cell_length_b 10.705(3)
_cell_length_c 6.4638(7)
_cell_measurement_reflns_used 450
_cell_measurement_temperature 293(2)
_cell_measurement_theta_max 26
_cell_measurement_theta_min 15
_cell_volume 897.3(3)
_computing_cell_refinement 'CrysAlis CCD'
_computing_data_collection 'CrysAlis CCD (Oxford Diffraction, 2005)'
_computing_data_reduction 'CrysAlis RED (Oxford Diffraction, 2005)'
_computing_molecular_graphics 'Ortep-3 for Windows (Farrugia, 1997) and DIAMOND Bradenburg, 2006)'
_computing_publication_material 'WinGX (Farrugia, 1999)'
_computing_structure_refinement 'SHELXL97 (Sheldrick, 1997)'
_computing_structure_solution 'SHELXS97 (Sheldrick, 1997)'
_diffrn_ambient_temperature 293(2)
_diffrn_measured_fraction_theta_full 1
_diffrn_measured_fraction_theta_max 1
_diffrn_measurement_device_type 'Oxford Diffraction XCalibur-3'
_diffrn_measurement_method '\f and \w scans'
_diffrn_radiation_monochromator graphite
_diffrn_radiation_type MoK\a
_diffrn_radiation_wavelength 0.71073
_diffrn_reflns_av_R_equivalents 0.0272
_diffrn_reflns_limit_h_max 17
_diffrn_reflns_limit_h_min -15
_diffrn_reflns_limit_k_max 14
_diffrn_reflns_limit_k_min -14
_diffrn_reflns_limit_l_max 8
_diffrn_reflns_limit_l_min -8
_diffrn_reflns_number 18570
_diffrn_reflns_theta_full 27.98
_diffrn_reflns_theta_max 27.98
_diffrn_reflns_theta_min 3.14
_diffrn_standards_interval_count 0
_diffrn_standards_interval_time 0
_diffrn_standards_number 0
_exptl_absorpt_coefficient_mu 4.219
_exptl_absorpt_correction_T_max 0.4956
_exptl_absorpt_correction_T_min 0.3871
_exptl_absorpt_correction_type multi-scan
_exptl_absorpt_process_details
;
(Blessing, 1995)
;
_exptl_crystal_colour dark_red
_exptl_crystal_density_diffrn 3.323
_exptl_crystal_density_method 'not measured'
_exptl_crystal_description prism
_exptl_crystal_F_000 860
_exptl_crystal_size_max 0.2
_exptl_crystal_size_mid 0.15
_exptl_crystal_size_min 0.1
_refine_diff_density_max 1.468
_refine_diff_density_min -1.323
_refine_ls_extinction_coef 0.0048(5)
_refine_ls_extinction_expression Fc^*^=kFc[1+0.001xFc^2^\l^3^/sin(2\q)]^-1/4^
_refine_ls_extinction_method SHELXL
_refine_ls_goodness_of_fit_ref 1.326
_refine_ls_matrix_type full
_refine_ls_number_parameters 88
_refine_ls_number_reflns 1087
_refine_ls_number_restraints 1
_refine_ls_restrained_S_all 1.325
_refine_ls_R_factor_gt 0.0482
_refine_ls_shift/su_max 0
_refine_ls_structure_factor_coef Fsqd
_refine_ls_weighting_details 'calc w=1/[\s^2^(Fo^2^)+(0.0000P)^2^+22.5550P] where P=(Fo^2^+2Fc^2^)/3'
_refine_ls_weighting_scheme calc
_refine_ls_wR_factor_ref 0.1125
_reflns_number_gt 1021
_reflns_number_total 1087
_reflns_threshold_expression I>2sigma(I)
_cod_data_source_file iz3009.cif
_cod_data_source_block II
_cod_original_formula_sum 'Fe0.50 K Nb0.50 O5 P'
_cod_database_code 2015649
_cod_database_fobs_code 2015649

loop_
_symmetry_equiv_pos_as_xyz
'x, y, z'
'-x+1/2, -y, z'
'x, -y+1/2, -z+1/2'
'-x+1/2, y+1/2, -z+1/2'
'-x, -y, -z'
'x-1/2, y, -z'
'-x, y-1/2, z-1/2'
'x-1/2, -y-1/2, z-1/2'

loop_
_atom_site_aniso_label
_atom_site_aniso_U_11
_atom_site_aniso_U_22
_atom_site_aniso_U_33
_atom_site_aniso_U_12
_atom_site_aniso_U_13
_atom_site_aniso_U_23
Nb2 0.010(3) 0.008(4) 0.009(5) 0.000000 0.000000 0.0000(10)
Nb1 0.009(6) 0.010(8) 0.013(2) 0.000(5) 0.000(6) 0.002(5)
Fe1 0.009(6) 0.010(8) 0.013(2) 0.000(5) 0.000(6) 0.002(5)
P1 0.011(7) 0.009(6) 0.007(9) 0.000000 0.000000 0.001(2)
P2 0.008(9) 0.007(7) 0.012(6) 0.000(8) 0.000000 0.000000
Fe2 0.010(3) 0.008(4) 0.009(5) 0.000000 0.000000 0.0000(10)
O1 0.012(2) 0.013(7) 0.015(8) 0.001(2) 0.003000 0.000(7)
O2 0.013(6) 0.012(8) 0.011(6) 0.003(8) -0.001(4) -0.0040(10)
O3 0.013(6) 0.015(4) 0.017000 -0.003(9) 0.003(2) -0.006(8)
O4 0.016(7) 0.013000 0.0140(10) -0.004(6) -0.004(8) 0.004(9)
O5 0.0140(10) 0.017(4) 0.014000 0.000(5) 0.000(5) 0.0000(10)
K1 0.040(3) 0.0390(10) 0.020(3) 0.011(3) 0.009(9) 0.003(7)
K2 0.024(6) 0.057(7) 0.030000 -0.0020(10) 0.008000 -0.003(4)

loop_
_atom_site_type_symbol
_atom_site_label
_atom_site_fract_x
_atom_site_fract_y
_atom_site_fract_z
_atom_site_U_iso_or_equiv
_atom_site_thermal_displace_type
_atom_site_occupancy
Nb Nb2 0.38100(10) 0.2500000 0.2500000 0.0094 Uani 0.869
Nb Nb1 0.5000000 0.0000000 0.0000000 0.0112 Uani 0.131
Fe Fe1 0.5000000 0.0000000 0.0000000 0.0112 Uani 0.869
P P1 0.4329(2) 0.2500000 0.7500000 0.0097 Uani 1.000
P P2 0.2500000 0.0000000 0.08400(10) 0.0098 Uani 1.000
Fe Fe2 0.38100(10) 0.2500000 0.2500000 0.0094 Uani 0.131
O O1 0.3451(7) -0.0178(6) -0.05140(10) 0.0139 Uani 1.000
O O2 0.4758000 0.1248(5) 0.2143(8) 0.0127 Uani 1.000
O O3 0.2625(6) 0.1151(2) 0.2267(4) 0.0153 Uani 1.000
O O4 0.5016(8) 0.3639(3) 0.71450(10) 0.0146 Uani 1.000
O O5 0.3624(6) 0.2270(3) 0.5627(6) 0.0152 Uani 1.000
K K1 0.1292000 0.0536(4) 0.5307(6) 0.0333 Uani 0.500
K K2 0.14540(10) 0.1897(8) 0.5557(9) 0.0374 Uani 0.500

loop_
_atom_type_symbol
_atom_type_description
_atom_type_scat_dispersion_real
_atom_type_scat_dispersion_imag
_atom_type_scat_source
Fe Fe 0.346 0.844 'International Tables Vol C Tables 4.2.6.8 and 6.1.1.4'
K K 0.201 0.249 'International Tables Vol C Tables 4.2.6.8 and 6.1.1.4'
Nb Nb -2.073 0.622 'International Tables Vol C Tables 4.2.6.8 and 6.1.1.4'
O O 0.011 0.006 'International Tables Vol C Tables 4.2.6.8 and 6.1.1.4'
P P 0.102 0.094 'International Tables Vol C Tables 4.2.6.8 and 6.1.1.4'

loop_
_geom_angle_atom_site_label_1
_geom_angle_atom_site_label_2
_geom_angle_atom_site_label_3
_geom_angle_site_symmetry_1
_geom_angle_site_symmetry_3
_geom_angle
_geom_angle_publ_flag
O1 Nb1 O2 . . 91.2(3) no
O1 Nb1 O4 . 3_555 88.0(7) no
O1 Nb1 O1 . 5_655 180.0000 no
O1 Nb1 O2 . 5_655 88.7(7) no
O1 Nb1 O4 . 7_644 91.9(3) no
O2 Nb1 O4 . 3_555 89.7(3) no
O1 Nb1 O2 5_655 . 88.7(7) no
O2 Nb1 O2 . 5_655 180.0000 no
O2 Nb1 O4 . 7_644 90.2(7) no
O1 Nb1 O4 5_655 3_555 91.9(3) no
O2 Nb1 O4 5_655 3_555 90.2(7) no
O4 Nb1 O4 3_555 7_644 180.0000 no
O1 Nb1 O2 5_655 5_655 91.2(3) no
O1 Nb1 O4 5_655 7_644 88.0(7) no
O2 Nb1 O4 5_655 7_644 89.7(3) no
O2 Nb2 O3 . . 88.8000 no
O2 Nb2 O5 . . 96.6000 no
O2 Nb2 O2 . 3_555 95.7(6) no
O2 Nb2 O3 . 3_555 174.7(4) no
O2 Nb2 O5 . 3_555 92.4(3) no
O3 Nb2 O5 . . 84.4(3) no
O2 Nb2 O3 3_555 . 174.7(4) no
O3 Nb2 O3 . 3_555 86.7(7) no
O3 Nb2 O5 . 3_555 85.7(9) no
O2 Nb2 O5 3_555 . 92.4(3) no
O3 Nb2 O5 3_555 . 85.7(9) no
O5 Nb2 O5 . 3_555 166.5(3) no
O2 Nb2 O3 3_555 3_555 88.8000 no
O2 Nb2 O5 3_555 3_555 96.6000 no
O3 Nb2 O5 3_555 3_555 84.4(3) no
O1 Fe1 O2 . . 91.2(3) no
O1 Fe1 O4 . 3_555 88.0(7) no
O1 Fe1 O1 . 5_655 180.0000 no
O1 Fe1 O2 . 5_655 88.7(7) no
O1 Fe1 O4 . 7_644 91.9(3) no
O2 Fe1 O4 . 3_555 89.7(3) no
O1 Fe1 O2 5_655 . 88.7(7) no
O2 Fe1 O2 . 5_655 180.0000 no
O2 Fe1 O4 . 7_644 90.2(7) no
O1 Fe1 O4 5_655 3_555 91.9(3) no
O2 Fe1 O4 5_655 3_555 90.2(7) no
O4 Fe1 O4 3_555 7_644 180.0000 no
O1 Fe1 O2 5_655 5_655 91.2(3) no
O1 Fe1 O4 5_655 7_644 88.0(7) no
O2 Fe1 O4 5_655 7_644 89.7(3) no
O2 Fe2 O3 . 3_555 174.7(4) no
O2 Fe2 O5 . 3_555 92.4(3) no
O3 Fe2 O5 . . 84.4(3) no
O2 Fe2 O3 3_555 . 174.7(4) no
O3 Fe2 O3 . 3_555 86.7(7) no
O3 Fe2 O5 . 3_555 85.7(9) no
O2 Fe2 O5 3_555 . 92.4(3) no
O3 Fe2 O5 3_555 . 85.7(9) no
O5 Fe2 O5 . 3_555 166.5(3) no
O2 Fe2 O3 3_555 3_555 88.8000 no
O2 Fe2 O5 3_555 3_555 96.6000 no
O3 Fe2 O5 3_555 3_555 84.4(3) no
O2 Fe2 O3 . . 88.8000 no
O2 Fe2 O5 . . 96.6000 no
O2 Fe2 O2 . 3_555 95.7(6) no
O4 P1 O5 . . 110.9(2) no
O4 P1 O4 . 3_556 108.60(10) no
O4 P1 O5 . 3_556 109.7(3) no
O4 P1 O5 3_556 . 109.7(3) no
O5 P1 O5 . 3_556 107.00(10) no
O4 P1 O5 3_556 3_556 110.9(2) no
O1 P2 O3 . . 110.9(4) no
O1 P2 O1 . 2_555 109.9(4) no
O1 P2 O3 . 2_555 109.10(10) no
O1 P2 O3 2_555 . 109.10(10) no
O3 P2 O3 . 2_555 106.8(4) no
O1 P2 O3 2_555 2_555 110.9000 no

loop_
_geom_bond_atom_site_label_1
_geom_bond_atom_site_label_2
_geom_bond_site_symmetry_2
_geom_bond_distance
_geom_bond_publ_flag
K1 K2 . 1.481(3) yes
K1 O2 6_456 2.693(7) yes
K1 O3 . 2.700(7) yes
K1 O1 2_556 2.748(7) yes
K1 O4 8_454 2.774(7) yes
K1 O5 2_555 3.013(7) yes
K1 O3 2_555 3.016(7) yes
K1 O2 2_555 3.113(7) yes
K1 O4 4_546 3.117(7) yes
K2 O3 . 2.734(7) yes
K2 O2 6_456 2.743(7) yes
K2 O5 . 2.844(7) yes
K2 O4 8_454 2.944(7) yes
K2 O1 4_555 3.132(8) yes
K2 O2 8_455 3.134(7) yes
K2 O4 6_456 3.162(7) yes
K2 O3 3_555 3.163(7) yes
Nb1 O2 . 1.950(6) no
Nb1 O4 3_555 2.011(2) no
Nb1 O1 5_655 2.044000 no
Nb1 O2 5_655 1.950(6) no
Nb1 O4 7_644 2.011(2) no
Nb1 O1 . 2.044000 no
Nb2 O5 3_555 2.050(7) no
Nb2 O2 . 1.832(6) no
Nb2 O3 . 2.113(5) no
Nb2 O5 . 2.050(7) no
Nb2 O2 3_555 1.832(6) no
Nb2 O3 3_555 2.113(5) no
Fe1 O1 . 2.044000 yes
Fe1 O2 . 1.950(6) yes
Fe1 O4 3_555 2.011(2) yes
Fe1 O1 5_655 2.044000 no
Fe1 O2 5_655 1.950(6) no
Fe1 O4 7_644 2.011(2) no
Fe2 O5 . 2.050(7) yes
Fe2 O2 . 1.832(6) yes
Fe2 O3 . 2.113(5) yes
Fe2 O5 3_555 2.050(7) no
Fe2 O2 3_555 1.832(6) no
Fe2 O3 3_555 2.113(5) no
P1 O4 . 1.527(7) yes
P1 O5 . 1.537(6) yes
P1 O4 3_556 1.527(7) no
P1 O5 3_556 1.537(6) no
P2 O1 . 1.524(7) yes
P2 O3 . 1.548(3) yes
P2 O1 2_555 1.524(7) no
P2 O3 2_555 1.548(3) no
